data_4031598
loop_
_publ_author_name
'Morozov, I.V.'
'Fedorova, A.A.'
'Rodionova, T.A.'
'Troyanov, S.I.'

_publ_section_title
;
 Synthesis and Crystal Structure of (NH4)3[Mn(NO3)4]NO3, (NH4)2[Zn(NO3)4],
 and (NH4)3[Ni2(NO3)7] Ammonium Nitratometallates
;
_journal_name_full
;
Russian Journal of Inorganic Chemistry (= Zhurnal Neorganicheskoi Khimii)
;
_journal_page_first 985
_journal_page_last 985
_journal_volume 48
_journal_year 2003
_chemical_formula_sum 'H12 Mn N8 O15'
_chemical_name_systematic '(N H4)3 (Mn (N O3)4) N O3'
_space_group_IT_number 29
_symmetry_space_group_name_Hall 'P 2c -2ac'
_symmetry_space_group_name_H-M 'P c a 21'
_cell_angle_alpha 90
_cell_angle_beta 90
_cell_angle_gamma 90
_cell_formula_units_Z 4
_cell_length_a 12.194
_cell_length_b 7.906
_cell_length_c 14.756
_cell_volume 1422.563
_citation_journal_id_ASTM RJICAQ
_cod_data_source_file Morozov_RJICAQ_2003_856.cif
_cod_data_source_block H12Mn1N8O15
_cod_original_formula_sum 'H12 Mn1 N8 O15'
_cod_database_code 4031598

loop_
_symmetry_equiv_pos_as_xyz
x,y,z
-x,-y,z+1/2
-x+1/2,y,z+1/2
x+1/2,-y,z

loop_
_atom_site_label
_atom_site_type_symbol
_atom_site_fract_x
_atom_site_fract_y
_atom_site_fract_z
_atom_site_occupancy
_atom_site_U_iso_or_equiv
O2 O-2 0.8487 0.746 0.7713 1 0.0
O9 O-2 1.1181 0.5248 1.0023 1 0.0
O4 O-2 1.0621 0.3472 0.7074 1 0.0
O8 O-2 1.005 0.3786 0.9193 1 0.0
N6 N-3 0.9587 0.0244 0.2939 1 0.0
H12 H+1 1.2353 0.7254 0.9923 1 0.0
O5 O-2 1.0202 0.5983 0.6641 1 0.0
O6 O-2 1.1188 0.4376 0.5773 1 0.0
O7 O-2 1.0638 0.6192 0.871 1 0.0
O3 O-2 0.7202 0.8254 0.8656 1 0.0
N2 N+5 1.0684 0.4618 0.6478 1 0.0
H1 H+1 0.9391 0.1084 0.2623 1 0.0
O15 O-2 1.0872 0.0769 0.4742 1 0.0
O14 O-2 0.9111 0.053 0.488 1 0.0
O11 O-2 0.8058 0.3859 0.6875 1 0.0
O13 O-2 1.0178 0.0042 0.6022 1 0.0
O1 O-2 0.7995 0.5822 0.8808 1 0.0
H9 H+1 1.3174 0.8287 0.9636 1 0.0
H5 H+1 0.8275 0.6989 0.5798 1 0.0
O12 O-2 0.739 0.1318 0.6927 1 0.0
N5 N+5 1.0058 0.0462 0.523 1 0.0
H8 H+1 0.7298 0.7892 0.5582 1 0.0
N1 N+5 0.7866 0.7214 0.8403 1 0.0
H11 H+1 1.296 0.801 1.055 1 0.0
H3 H+1 0.9581 -0.0658 0.2637 1 0.0
N3 N+5 1.0633 0.5093 0.9318 1 0.0
N4 N+5 0.7972 0.2441 0.7247 1 0.0
H6 H+1 0.7945 0.7952 0.6366 1 0.0
N7 N-3 0.7952 0.7929 0.5786 1 0.0
Mn1 Mn+2 0.93351 0.48833 0.78882 1 0.0
O10 O-2 0.8503 0.2203 0.7975 1 0.0
H4 H+1 1.0219 0.0187 0.3168 1 0.0
H7 H+1 0.8248 0.886 0.5619 1 0.0
H2 H+1 0.9407 0.0197 0.3495 1 0.0
N8 N-3 1.3 0.7559 1.003 1 0.0
H10 H+1 1.3434 0.6738 1.0087 1 0.0
